data_4023071
loop_
_publ_author_name
'Hong Cao'
'Wen-Jing Xiao'
'Howard Alper'

_publ_section_title
;
 Dramatic Effects of Ionic Liquids on the Palladium-Catalyzed
 Cyclocarbonylation of Enynols with Thiols
;
_journal_name_full 'Journal of Organic Chemistry'
_journal_page_first 8562
_journal_page_last 8564
_journal_paper_doi 10.1021/jo701675e
_journal_volume 72
_journal_year 2007
_chemical_formula_sum 'C22 H18 O2 S'
_chemical_formula_weight 346.42
_chemical_name_systematic
;
 ?
;
_space_group_IT_number 19
_symmetry_cell_setting orthorhombic
_symmetry_space_group_name_Hall 'P 2ac 2ab'
_symmetry_space_group_name_H-M 'P 21 21 21'
_atom_sites_solution_hydrogens geom
_atom_sites_solution_primary direct
_atom_sites_solution_secondary difmap
_audit_creation_method SHELXL-97
_cell_angle_alpha 90.00
_cell_angle_beta 90.00
_cell_angle_gamma 90.00
_cell_formula_units_Z 4
_cell_length_a 5.7476(16)
_cell_length_b 10.267(3)
_cell_length_c 29.264(8)
_cell_measurement_reflns_used 980
_cell_measurement_temperature 203(2)
_cell_measurement_theta_max 24.59
_cell_measurement_theta_min 2.42
_cell_volume 1726.8(8)
_computing_cell_refinement 'SMART, Bruker (2000)'
_computing_data_collection 'SMART, Bruker (2000)'
_computing_data_reduction 'XPREP, Bruker (2000)'
_computing_molecular_graphics 'SHELXTL, Bruker (2000)'
_computing_publication_material 'SHELXTL, Bruker (2000)'
_computing_structure_refinement 'SHELXL-97 (Sheldrick, 1997)'
_computing_structure_solution 'SHELXS-97 (Sheldrick, 1990)'
_diffrn_ambient_temperature 203(2)
_diffrn_measured_fraction_theta_full 0.969
_diffrn_measured_fraction_theta_max 0.969
_diffrn_measurement_device_type 'CCD area detector'
_diffrn_measurement_method 'phi and omega scans'
_diffrn_radiation_monochromator graphite
_diffrn_radiation_source 'fine-focus sealed tube'
_diffrn_radiation_type MoK\a
_diffrn_radiation_wavelength 0.71073
_diffrn_reflns_av_R_equivalents 0.0482
_diffrn_reflns_av_sigmaI/netI 0.0430
_diffrn_reflns_limit_h_max 6
_diffrn_reflns_limit_h_min -6
_diffrn_reflns_limit_k_max 12
_diffrn_reflns_limit_k_min -11
_diffrn_reflns_limit_l_max 34
_diffrn_reflns_limit_l_min -34
_diffrn_reflns_number 12580
_diffrn_reflns_theta_full 24.77
_diffrn_reflns_theta_max 24.77
_diffrn_reflns_theta_min 1.39
_diffrn_standards_decay_% <1
_exptl_absorpt_coefficient_mu 0.199
_exptl_absorpt_correction_T_max 0.9612
_exptl_absorpt_correction_T_min 0.9612
_exptl_absorpt_correction_type multi-scan
_exptl_absorpt_process_details 'SADABS, Bruker (2000)'
_exptl_crystal_colour colorless
_exptl_crystal_density_diffrn 1.333
_exptl_crystal_density_meas ?
_exptl_crystal_density_method 'not measured'
_exptl_crystal_description block
_exptl_crystal_F_000 728
_exptl_crystal_size_max 0.20
_exptl_crystal_size_mid 0.20
_exptl_crystal_size_min 0.20
_refine_diff_density_max 0.376
_refine_diff_density_min -0.192
_refine_diff_density_rms 0.053
_refine_ls_abs_structure_details 'Flack H D (1983), Acta Cryst. A39, 876-881'
_refine_ls_abs_structure_Flack 0.45(12)
_refine_ls_extinction_method none
_refine_ls_goodness_of_fit_ref 1.026
_refine_ls_hydrogen_treatment constr
_refine_ls_matrix_type full
_refine_ls_number_parameters 226
_refine_ls_number_reflns 2891
_refine_ls_number_restraints 0
_refine_ls_restrained_S_all 1.026
_refine_ls_R_factor_all 0.0592
_refine_ls_R_factor_gt 0.0440
_refine_ls_shift/su_max 0.001
_refine_ls_shift/su_mean 0.001
_refine_ls_structure_factor_coef Fsqd
_refine_ls_weighting_details 'calc w=1/[\s^2^(Fo^2^)+(0.0727P)^2^+0.2313P] where P=(Fo^2^+2Fc^2^)/3'
_refine_ls_weighting_scheme calc
_refine_ls_wR_factor_gt 0.1090
_refine_ls_wR_factor_ref 0.1177
_reflns_number_gt 2393
_reflns_number_total 2891
_reflns_threshold_expression >2sigma(I)
_cod_data_source_file jo701675e-File001.cif
_cod_data_source_block ha21
_cod_depositor_comments
;
The following automatic conversions were performed:
'_symmetry_cell_setting' value 'Orthorhombic' changed to 'orthorhombic'
according to '/home/saulius/struct/CIF-dictionaries/cif_core.dic'
dictionary named 'cif_core.dic' version 2.4.1 from 2010-06-29.

Automatic conversion script
Id: cif_fix_enum 1527 2010-12-29 10:47:43Z saulius 

The following automatic conversions were performed:

'_exptl_crystal_density_meas' value 'n/a' was changed to '?' - the
value is perceived as not measured.

Automatic conversion script
Id: cif_fix_values 3008 2015-01-20 13:52:24Z robertas 
;
_cod_database_code 4023071

loop_
_symmetry_equiv_pos_as_xyz
'x, y, z'
'-x+1/2, -y, z+1/2'
'-x, y+1/2, -z+1/2'
'x+1/2, -y+1/2, -z'

loop_
_atom_site_label
_atom_site_type_symbol
_atom_site_fract_x
_atom_site_fract_y
_atom_site_fract_z
_atom_site_U_iso_or_equiv
_atom_site_adp_type
_atom_site_occupancy
_atom_site_symmetry_multiplicity
_atom_site_calc_flag
_atom_site_refinement_flags
S1 S 0.24232(15) 0.27012(8) 0.14701(3) 0.0360(2) Uani 1 1 d .
O1 O -0.2323(5) 0.15880(19) 0.20106(8) 0.0427(6) Uani 1 1 d .
O2 O -0.3525(4) 0.2989(2) 0.25216(7) 0.0419(6) Uani 1 1 d .
C1 C -0.0499(5) 0.3385(3) 0.14018(11) 0.0327(7) Uani 1 1 d .
H1A H -0.0445 0.4138 0.1196 0.039 Uiso 1 1 calc R
H1B H -0.1539 0.2732 0.1268 0.039 Uiso 1 1 calc R
C2 C -0.1387(5) 0.3792(3) 0.18597(10) 0.0295(7) Uani 1 1 d .
C3 C -0.2432(6) 0.2711(3) 0.21294(10) 0.0315(6) Uani 1 1 d .
C4 C -0.4215(7) 0.4315(4) 0.26093(13) 0.0506(10) Uani 1 1 d .
H4A H -0.4628 0.4407 0.2933 0.061 Uiso 1 1 calc R
H4B H -0.5597 0.4521 0.2427 0.061 Uiso 1 1 calc R
C5 C -0.2320(7) 0.5255(3) 0.24953(11) 0.0415(8) Uani 1 1 d .
H5A H -0.1072 0.5175 0.2722 0.050 Uiso 1 1 calc R
H5B H -0.2933 0.6144 0.2512 0.050 Uiso 1 1 calc R
C6 C -0.1338(5) 0.5020(3) 0.20261(11) 0.0296(7) Uani 1 1 d .
C7 C -0.0425(5) 0.6168(3) 0.17743(10) 0.0293(7) Uani 1 1 d .
C8 C -0.1771(6) 0.7302(3) 0.17669(12) 0.0400(8) Uani 1 1 d .
H8A H -0.3183 0.7329 0.1929 0.048 Uiso 1 1 calc R
C9 C -0.1046(7) 0.8383(3) 0.15242(14) 0.0486(9) Uani 1 1 d .
H9A H -0.1975 0.9136 0.1521 0.058 Uiso 1 1 calc R
C10 C 0.1018(7) 0.8366(3) 0.12875(13) 0.0481(10) Uani 1 1 d .
H10A H 0.1489 0.9099 0.1119 0.058 Uiso 1 1 calc R
C11 C 0.2389(7) 0.7269(3) 0.12990(11) 0.0432(8) Uani 1 1 d .
H11A H 0.3811 0.7257 0.1140 0.052 Uiso 1 1 calc R
C12 C 0.1693(5) 0.6186(3) 0.15417(11) 0.0354(8) Uani 1 1 d .
H12A H 0.2661 0.5448 0.1551 0.043 Uiso 1 1 calc R
C13 C 0.2832(6) 0.1760(3) 0.09741(11) 0.0318(7) Uani 1 1 d .
C14 C 0.1394(6) 0.1721(3) 0.06085(11) 0.0332(7) Uani 1 1 d .
H14A H 0.0069 0.2257 0.0604 0.040 Uiso 1 1 calc R
C15 C 0.1843(5) 0.0885(3) 0.02296(10) 0.0337(8) Uani 1 1 d .
C16 C 0.3860(6) 0.0086(3) 0.02374(11) 0.0342(7) Uani 1 1 d .
C17 C 0.5358(6) 0.0183(3) 0.06167(12) 0.0395(8) Uani 1 1 d .
H17A H 0.6733 -0.0313 0.0620 0.047 Uiso 1 1 calc R
C18 C 0.4879(5) 0.0967(3) 0.09760(12) 0.0361(8) Uani 1 1 d .
H18A H 0.5894 0.0992 0.1228 0.043 Uiso 1 1 calc R
C19 C 0.0343(6) 0.0825(4) -0.01503(12) 0.0457(9) Uani 1 1 d .
H19A H -0.0994 0.1352 -0.0159 0.055 Uiso 1 1 calc R
C20 C 0.0822(8) 0.0003(4) -0.05068(13) 0.0549(10) Uani 1 1 d .
H20A H -0.0175 -0.0015 -0.0761 0.066 Uiso 1 1 calc R
C21 C 0.2783(8) -0.0814(4) -0.04972(12) 0.0508(9) Uani 1 1 d .
H21A H 0.3070 -0.1392 -0.0740 0.061 Uiso 1 1 calc R
C22 C 0.4259(7) -0.0763(4) -0.01359(13) 0.0461(9) Uani 1 1 d .
H22A H 0.5578 -0.1305 -0.0133 0.055 Uiso 1 1 calc R

loop_
_atom_site_aniso_label
_atom_site_aniso_U_11
_atom_site_aniso_U_22
_atom_site_aniso_U_33
_atom_site_aniso_U_23
_atom_site_aniso_U_13
_atom_site_aniso_U_12
S1 0.0307(4) 0.0370(4) 0.0404(4) -0.0076(3) -0.0006(4) 0.0042(4)
O1 0.0445(14) 0.0268(13) 0.0569(14) 0.0003(10) 0.0038(13) -0.0009(12)
O2 0.0506(14) 0.0320(12) 0.0429(13) 0.0051(10) 0.0136(11) -0.0034(10)
C1 0.0301(17) 0.0304(17) 0.0375(18) 0.0001(14) -0.0024(14) -0.0005(14)
C2 0.0217(15) 0.0306(17) 0.0361(17) 0.0019(13) -0.0013(13) 0.0042(14)
C3 0.0245(14) 0.0301(16) 0.0399(16) 0.0027(13) -0.0052(16) -0.0002(16)
C4 0.057(2) 0.043(2) 0.052(2) -0.0053(18) 0.0158(19) -0.0046(18)
C5 0.052(2) 0.0296(16) 0.0430(18) -0.0018(13) 0.0118(18) -0.0017(17)
C6 0.0243(15) 0.0268(16) 0.0379(18) -0.0029(13) -0.0002(13) 0.0007(14)
C7 0.0284(16) 0.0243(15) 0.0351(17) -0.0045(13) 0.0003(14) -0.0031(13)
C8 0.0371(19) 0.0310(17) 0.0519(19) 0.0023(15) 0.0091(15) 0.0014(14)
C9 0.050(2) 0.0283(19) 0.068(2) 0.0064(17) 0.008(2) 0.0072(16)
C10 0.047(2) 0.034(2) 0.064(2) 0.0085(16) 0.0079(19) -0.0091(17)
C11 0.0369(18) 0.0414(18) 0.0512(18) 0.0024(15) 0.0088(17) -0.0075(19)
C12 0.0281(17) 0.0305(17) 0.0477(19) -0.0014(14) 0.0032(14) 0.0007(13)
C13 0.0311(18) 0.0265(15) 0.0378(16) 0.0026(12) 0.0042(14) -0.0054(14)
C14 0.0315(17) 0.0293(17) 0.0387(18) 0.0024(13) 0.0050(15) -0.0006(14)
C15 0.0336(19) 0.0372(18) 0.0303(17) 0.0048(13) 0.0042(13) -0.0045(14)
C16 0.0284(16) 0.0363(19) 0.0380(18) -0.0003(14) 0.0049(14) -0.0009(15)
C17 0.0263(17) 0.040(2) 0.052(2) -0.0042(16) 0.0007(15) 0.0025(15)
C18 0.0287(16) 0.0361(18) 0.0435(19) 0.0017(15) -0.0038(14) -0.0030(14)
C19 0.047(2) 0.053(2) 0.038(2) 0.0053(17) -0.0007(16) 0.0065(18)
C20 0.067(3) 0.060(3) 0.037(2) -0.0017(18) -0.0078(19) -0.005(2)
C21 0.055(2) 0.055(2) 0.042(2) -0.0103(16) 0.0064(19) -0.005(2)
C22 0.041(2) 0.048(2) 0.050(2) -0.0047(18) 0.0097(18) -0.0009(17)

loop_
_atom_type_symbol
_atom_type_description
_atom_type_scat_dispersion_real
_atom_type_scat_dispersion_imag
_atom_type_scat_source
C C 0.0033 0.0016 'International Tables Vol C Tables 4.2.6.8 and 6.1.1.4'
H H 0.0000 0.0000 'International Tables Vol C Tables 4.2.6.8 and 6.1.1.4'
O O 0.0106 0.0060 'International Tables Vol C Tables 4.2.6.8 and 6.1.1.4'
S S 0.1246 0.1234 'International Tables Vol C Tables 4.2.6.8 and 6.1.1.4'

loop_
_geom_angle_atom_site_label_1
_geom_angle_atom_site_label_2
_geom_angle_atom_site_label_3
_geom_angle
C13 S1 C1 104.06(15)
C3 O2 C4 118.9(2)
C2 C1 S1 108.8(2)
C6 C2 C1 125.2(3)
C6 C2 C3 120.9(3)
C1 C2 C3 113.9(3)
O1 C3 O2 118.4(3)
O1 C3 C2 122.6(3)
O2 C3 C2 119.0(3)
O2 C4 C5 111.7(3)
C4 C5 C6 112.0(3)
C2 C6 C7 124.7(3)
C2 C6 C5 118.1(3)
C7 C6 C5 117.3(3)
C12 C7 C8 117.6(3)
C12 C7 C6 124.1(3)
C8 C7 C6 118.2(3)
C7 C8 C9 120.7(3)
C10 C9 C8 120.6(3)
C9 C10 C11 119.5(3)
C10 C11 C12 120.5(3)
C11 C12 C7 121.0(3)
C14 C13 C18 119.3(3)
C14 C13 S1 126.0(2)
C18 C13 S1 114.8(2)
C13 C14 C15 121.5(3)
C19 C15 C16 119.2(3)
C19 C15 C14 122.0(3)
C16 C15 C14 118.9(3)
C22 C16 C15 118.4(3)
C22 C16 C17 123.6(3)
C15 C16 C17 118.1(3)
C18 C17 C16 122.0(3)
C17 C18 C13 120.2(3)
C20 C19 C15 120.3(4)
C19 C20 C21 120.9(4)
C22 C21 C20 119.6(3)
C21 C22 C16 121.5(3)

loop_
_geom_bond_atom_site_label_1
_geom_bond_atom_site_label_2
_geom_bond_distance
S1 C13 1.760(3)
S1 C1 1.831(3)
O1 C3 1.206(3)
O2 C3 1.339(4)
O2 C4 1.441(4)
C1 C2 1.493(4)
C2 C6 1.352(4)
C2 C3 1.488(4)
C4 C5 1.493(5)
C5 C6 1.504(4)
C6 C7 1.485(4)
C7 C12 1.395(4)
C7 C8 1.398(4)
C8 C9 1.381(5)
C9 C10 1.374(5)
C10 C11 1.375(5)
C11 C12 1.379(5)
C13 C14 1.352(5)
C13 C18 1.430(4)
C14 C15 1.426(4)
C15 C19 1.408(5)
C15 C16 1.421(4)
C16 C22 1.416(5)
C16 C17 1.408(5)
C17 C18 1.353(5)
C19 C20 1.370(5)
C20 C21 1.405(6)
C21 C22 1.357(5)

loop_
_geom_torsion_atom_site_label_1
_geom_torsion_atom_site_label_2
_geom_torsion_atom_site_label_3
_geom_torsion_atom_site_label_4
_geom_torsion
C13 S1 C1 C2 159.6(2)
S1 C1 C2 C6 98.4(3)
S1 C1 C2 C3 -83.0(3)
C4 O2 C3 O1 -163.7(3)
C4 O2 C3 C2 16.8(4)
C6 C2 C3 O1 -173.2(3)
C1 C2 C3 O1 8.1(4)
C6 C2 C3 O2 6.3(4)
C1 C2 C3 O2 -172.3(3)
C3 O2 C4 C5 -45.1(4)
O2 C4 C5 C6 49.8(4)
C1 C2 C6 C7 1.2(5)
C3 C2 C6 C7 -177.3(3)
C1 C2 C6 C5 179.8(3)
C3 C2 C6 C5 1.3(4)
C4 C5 C6 C2 -29.3(4)
C4 C5 C6 C7 149.4(3)
C2 C6 C7 C12 -47.1(5)
C5 C6 C7 C12 134.3(3)
C2 C6 C7 C8 132.6(3)
C5 C6 C7 C8 -46.0(4)
C12 C7 C8 C9 2.1(5)
C6 C7 C8 C9 -177.7(3)
C7 C8 C9 C10 -0.4(6)
C8 C9 C10 C11 -1.1(6)
C9 C10 C11 C12 0.7(6)
C10 C11 C12 C7 1.0(5)
C8 C7 C12 C11 -2.4(5)
C6 C7 C12 C11 177.3(3)
C1 S1 C13 C14 7.7(3)
C1 S1 C13 C18 -171.5(2)
C18 C13 C14 C15 1.5(4)
S1 C13 C14 C15 -177.6(2)
C13 C14 C15 C19 179.2(3)
C13 C14 C15 C16 -0.5(4)
C19 C15 C16 C22 -1.2(4)
C14 C15 C16 C22 178.5(3)
C19 C15 C16 C17 178.7(3)
C14 C15 C16 C17 -1.5(4)
C22 C16 C17 C18 -177.4(3)
C15 C16 C17 C18 2.7(5)
C16 C17 C18 C13 -1.7(5)
C14 C13 C18 C17 -0.4(4)
S1 C13 C18 C17 178.8(3)
C16 C15 C19 C20 0.2(5)
C14 C15 C19 C20 -179.5(3)
C15 C19 C20 C21 1.3(6)
C19 C20 C21 C22 -1.8(6)
C20 C21 C22 C16 0.8(5)
C15 C16 C22 C21 0.7(5)
C17 C16 C22 C21 -179.2(3)

loop_
_cod_related_entry_id
_cod_related_entry_database
_cod_related_entry_code
1 ChemSpider 21159273
